data_4104542
loop_
_publ_author_name
'Zachary J. Tonzetich'
'Loi H. Do'
'Stephen J. Lippard'

_publ_section_title
;
 Dinitrosyl Iron Complexes Relevant to Rieske Cluster Nitrosylation
;
_journal_name_full 'Journal of the American Chemical Society'
_journal_page_first 7964
_journal_page_last 7965
_journal_paper_doi 10.1021/ja9030159
_journal_volume 131
_journal_year 2009
_chemical_formula_sum 'C29 H41 Fe N4 O2'
_chemical_formula_weight 533.51
_chemical_name_systematic
;
 ?
;
_space_group_IT_number 14
_symmetry_cell_setting monoclinic
_symmetry_space_group_name_Hall '-P 2ybc'
_symmetry_space_group_name_H-M 'P 1 21/c 1'
_atom_sites_solution_hydrogens geom
_atom_sites_solution_primary direct
_atom_sites_solution_secondary difmap
_audit_creation_method SHELXL-97
_cell_angle_alpha 90.00
_cell_angle_beta 107.380(2)
_cell_angle_gamma 90.00
_cell_formula_units_Z 4
_cell_length_a 17.131(3)
_cell_length_b 13.080(2)
_cell_length_c 13.497(2)
_cell_measurement_reflns_used 9930
_cell_measurement_temperature 110(2)
_cell_measurement_theta_max 29.16
_cell_measurement_theta_min 2.22
_cell_volume 2886.2(8)
_computing_cell_refinement 'Bruker SMART'
_computing_data_collection 'Bruker SMART'
_computing_data_reduction 'Bruker SAINT'
_computing_molecular_graphics 'Bruker SHELXTL'
_computing_publication_material 'Bruker SHELXTL'
_computing_structure_refinement 'SHELXL-97 (Sheldrick, 1997)'
_computing_structure_solution 'SHELXS-97 (Sheldrick, 1990)'
_diffrn_ambient_temperature 110(2)
_diffrn_measured_fraction_theta_full 0.999
_diffrn_measured_fraction_theta_max 0.999
_diffrn_measurement_device_type 'CCD area detector'
_diffrn_measurement_method 'phi and omega scans'
_diffrn_radiation_monochromator graphite
_diffrn_radiation_source 'fine-focus sealed tube'
_diffrn_radiation_type MoK\a
_diffrn_radiation_wavelength 0.71073
_diffrn_reflns_av_R_equivalents 0.0513
_diffrn_reflns_av_sigmaI/netI 0.0320
_diffrn_reflns_limit_h_max 21
_diffrn_reflns_limit_h_min -21
_diffrn_reflns_limit_k_max 16
_diffrn_reflns_limit_k_min -16
_diffrn_reflns_limit_l_max 16
_diffrn_reflns_limit_l_min -16
_diffrn_reflns_number 39663
_diffrn_reflns_theta_full 26.37
_diffrn_reflns_theta_max 26.37
_diffrn_reflns_theta_min 1.99
_exptl_absorpt_coefficient_mu 0.553
_exptl_absorpt_correction_T_max 0.9315
_exptl_absorpt_correction_T_min 0.9022
_exptl_absorpt_correction_type empirical
_exptl_absorpt_process_details SADABS
_exptl_crystal_colour red
_exptl_crystal_density_diffrn 1.228
_exptl_crystal_density_method 'not measured'
_exptl_crystal_description block
_exptl_crystal_F_000 1140
_exptl_crystal_size_max 0.19
_exptl_crystal_size_mid 0.17
_exptl_crystal_size_min 0.13
_refine_diff_density_max 0.595
_refine_diff_density_min -0.550
_refine_diff_density_rms 0.068
_refine_ls_extinction_method none
_refine_ls_goodness_of_fit_ref 1.044
_refine_ls_hydrogen_treatment constr
_refine_ls_matrix_type full
_refine_ls_number_parameters 325
_refine_ls_number_reflns 5893
_refine_ls_number_restraints 0
_refine_ls_restrained_S_all 1.044
_refine_ls_R_factor_all 0.0482
_refine_ls_R_factor_gt 0.0410
_refine_ls_shift/su_max 0.001
_refine_ls_shift/su_mean 0.000
_refine_ls_structure_factor_coef Fsqd
_refine_ls_weighting_details 'calc w=1/[\s^2^(Fo^2^)+(0.0608P)^2^+2.0788P] where P=(Fo^2^+2Fc^2^)/3'
_refine_ls_weighting_scheme calc
_refine_ls_wR_factor_gt 0.1092
_refine_ls_wR_factor_ref 0.1137
_reflns_number_gt 5101
_reflns_number_total 5893
_reflns_threshold_expression >2sigma(I)
_cod_data_source_file ja9030159_si_002_1.cif
_cod_data_source_block DNIC
_cod_database_code 4104542

loop_
_symmetry_equiv_pos_as_xyz
'x, y, z'
'-x, y+1/2, -z+1/2'
'-x, -y, -z'
'x, -y-1/2, z-1/2'

loop_
_atom_site_label
_atom_site_type_symbol
_atom_site_fract_x
_atom_site_fract_y
_atom_site_fract_z
_atom_site_U_iso_or_equiv
_atom_site_adp_type
_atom_site_occupancy
_atom_site_symmetry_multiplicity
_atom_site_calc_flag
_atom_site_refinement_flags
Fe1 Fe 0.285385(16) 0.89036(2) 0.52646(2) 0.01530(10) Uani 1 1 d .
N1 N 0.34150(9) 0.80324(12) 0.44957(12) 0.0149(3) Uani 1 1 d .
N2 N 0.21930(9) 0.96718(12) 0.40498(12) 0.0151(3) Uani 1 1 d .
N3 N 0.22978(11) 0.82024(13) 0.58689(14) 0.0219(4) Uani 1 1 d .
N4 N 0.35352(11) 0.97017(14) 0.60570(14) 0.0255(4) Uani 1 1 d .
O1 O 0.39464(11) 1.02284(14) 0.67111(14) 0.0460(5) Uani 1 1 d .
O2 O 0.20456(10) 0.78374(13) 0.65092(13) 0.0332(4) Uani 1 1 d .
C1 C 0.40272(13) 0.77712(16) 0.30747(16) 0.0221(4) Uani 1 1 d .
H1A H 0.4257 0.7168 0.3490 0.033 Uiso 1 1 calc R
H1B H 0.4472 0.8205 0.2998 0.033 Uiso 1 1 calc R
H1C H 0.3684 0.7554 0.2387 0.033 Uiso 1 1 calc R
C2 C 0.35146(11) 0.83680(15) 0.36119(15) 0.0164(4) Uani 1 1 d .
C3 C 0.31444(12) 0.92661(15) 0.31055(15) 0.0180(4) Uani 1 1 d .
H3 H 0.3362 0.9517 0.2582 0.022 Uiso 1 1 calc R
C4 C 0.25014(12) 0.98407(14) 0.32647(15) 0.0169(4) Uani 1 1 d .
C5 C 0.21344(13) 1.06698(16) 0.24814(16) 0.0230(4) Uani 1 1 d .
H5A H 0.1692 1.1012 0.2675 0.034 Uiso 1 1 calc R
H5B H 0.1915 1.0364 0.1791 0.034 Uiso 1 1 calc R
H5C H 0.2558 1.1170 0.2471 0.034 Uiso 1 1 calc R
C6 C 0.54049(14) 0.84536(19) 0.68683(18) 0.0293(5) Uani 1 1 d .
H6A H 0.5726 0.9085 0.6951 0.044 Uiso 1 1 calc R
H6B H 0.5735 0.7915 0.7302 0.044 Uiso 1 1 calc R
H6C H 0.4914 0.8574 0.7082 0.044 Uiso 1 1 calc R
C7 C 0.51547(12) 0.81203(17) 0.57287(16) 0.0234(4) Uani 1 1 d .
H7 H 0.4811 0.8673 0.5302 0.028 Uiso 1 1 calc R
C8 C 0.59241(14) 0.7998(2) 0.5384(2) 0.0366(6) Uani 1 1 d .
H8A H 0.5768 0.7789 0.4653 0.055 Uiso 1 1 calc R
H8B H 0.6279 0.7475 0.5811 0.055 Uiso 1 1 calc R
H8C H 0.6218 0.8650 0.5466 0.055 Uiso 1 1 calc R
C9 C 0.38151(12) 0.71089(15) 0.49802(14) 0.0160(4) Uani 1 1 d .
C10 C 0.46452(12) 0.71441(16) 0.55752(15) 0.0185(4) Uani 1 1 d .
C11 C 0.50067(13) 0.62504(17) 0.60643(16) 0.0237(4) Uani 1 1 d .
H11 H 0.5567 0.6259 0.6461 0.028 Uiso 1 1 calc R
C12 C 0.45683(14) 0.53500(16) 0.59853(17) 0.0255(5) Uani 1 1 d .
H12 H 0.4827 0.4749 0.6324 0.031 Uiso 1 1 calc R
C13 C 0.37542(14) 0.53321(16) 0.54123(16) 0.0238(4) Uani 1 1 d .
H13 H 0.3455 0.4713 0.5364 0.029 Uiso 1 1 calc R
C14 C 0.33584(13) 0.62028(15) 0.49007(15) 0.0190(4) Uani 1 1 d .
C15 C 0.19125(14) 0.57072(18) 0.48403(19) 0.0309(5) Uani 1 1 d .
H15A H 0.1351 0.5667 0.4377 0.046 Uiso 1 1 calc R
H15B H 0.1930 0.6164 0.5422 0.046 Uiso 1 1 calc R
H15C H 0.2098 0.5024 0.5107 0.046 Uiso 1 1 calc R
C16 C 0.24733(13) 0.61234(16) 0.42388(17) 0.0236(5) Uani 1 1 d .
H16 H 0.2279 0.6823 0.3980 0.028 Uiso 1 1 calc R
C17 C 0.24169(16) 0.54339(19) 0.32917(18) 0.0345(6) Uani 1 1 d .
H17A H 0.1846 0.5390 0.2858 0.052 Uiso 1 1 calc R
H17B H 0.2618 0.4748 0.3531 0.052 Uiso 1 1 calc R
H17C H 0.2750 0.5726 0.2885 0.052 Uiso 1 1 calc R
C18 C 0.03822(17) 0.76632(18) 0.3244(2) 0.0382(6) Uani 1 1 d .
H18A H 0.0432 0.7048 0.2852 0.057 Uiso 1 1 calc R
H18B H -0.0196 0.7796 0.3163 0.057 Uiso 1 1 calc R
H18C H 0.0676 0.7560 0.3980 0.057 Uiso 1 1 calc R
C19 C 0.07491(13) 0.85761(17) 0.28318(18) 0.0267(5) Uani 1 1 d .
H19 H 0.1341 0.8425 0.2937 0.032 Uiso 1 1 calc R
C20 C 0.03423(17) 0.8722(2) 0.16701(19) 0.0376(6) Uani 1 1 d .
H20A H 0.0398 0.8094 0.1301 0.056 Uiso 1 1 calc R
H20B H 0.0606 0.9289 0.1419 0.056 Uiso 1 1 calc R
H20C H -0.0239 0.8876 0.1544 0.056 Uiso 1 1 calc R
C21 C 0.07001(12) 0.95442(15) 0.34376(16) 0.0206(4) Uani 1 1 d .
C22 C -0.00614(13) 0.99174(17) 0.34349(17) 0.0251(5) Uani 1 1 d .
H22 H -0.0541 0.9567 0.3048 0.030 Uiso 1 1 calc R
C23 C -0.01345(13) 1.07843(17) 0.39815(18) 0.0250(5) Uani 1 1 d .
H23 H -0.0660 1.1023 0.3975 0.030 Uiso 1 1 calc R
C24 C 0.05596(13) 1.13049(15) 0.45395(16) 0.0215(4) Uani 1 1 d .
H24 H 0.0506 1.1901 0.4916 0.026 Uiso 1 1 calc R
C25 C 0.13383(12) 1.09723(14) 0.45602(15) 0.0176(4) Uani 1 1 d .
C26 C 0.14050(12) 1.00779(14) 0.40108(14) 0.0162(4) Uani 1 1 d .
C28 C 0.20844(12) 1.15824(15) 0.51654(16) 0.0207(4) Uani 1 1 d .
H28 H 0.2579 1.1257 0.5051 0.025 Uiso 1 1 calc R
C27 C 0.21851(15) 1.15572(19) 0.63309(18) 0.0317(5) Uani 1 1 d .
H27A H 0.2671 1.1951 0.6703 0.048 Uiso 1 1 calc R
H27B H 0.2248 1.0848 0.6575 0.048 Uiso 1 1 calc R
H27C H 0.1701 1.1857 0.6460 0.048 Uiso 1 1 calc R
C29 C 0.20432(15) 1.26912(17) 0.4790(2) 0.0325(5) Uani 1 1 d .
H29A H 0.1982 1.2701 0.4044 0.049 Uiso 1 1 calc R
H29B H 0.2547 1.3048 0.5166 0.049 Uiso 1 1 calc R
H29C H 0.1574 1.3034 0.4918 0.049 Uiso 1 1 calc R

loop_
_atom_site_aniso_label
_atom_site_aniso_U_11
_atom_site_aniso_U_22
_atom_site_aniso_U_33
_atom_site_aniso_U_23
_atom_site_aniso_U_13
_atom_site_aniso_U_12
Fe1 0.01681(16) 0.01522(16) 0.01428(15) 0.00005(10) 0.00525(11) 0.00177(10)
N1 0.0158(8) 0.0139(8) 0.0158(8) -0.0015(6) 0.0057(6) -0.0017(6)
N2 0.0160(8) 0.0133(8) 0.0160(8) 0.0006(6) 0.0047(6) 0.0005(6)
N3 0.0233(9) 0.0217(9) 0.0234(9) 0.0027(7) 0.0111(7) 0.0056(7)
N4 0.0257(9) 0.0229(9) 0.0241(9) -0.0045(8) 0.0019(8) 0.0049(8)
O1 0.0394(10) 0.0415(11) 0.0414(10) -0.0217(9) -0.0119(8) 0.0026(8)
O2 0.0399(9) 0.0345(9) 0.0334(9) 0.0057(7) 0.0236(8) 0.0002(7)
C1 0.0247(10) 0.0260(11) 0.0190(10) -0.0006(8) 0.0117(8) 0.0035(9)
C2 0.0156(9) 0.0177(9) 0.0170(9) -0.0040(7) 0.0064(7) -0.0041(7)
C3 0.0210(9) 0.0172(9) 0.0176(9) 0.0004(8) 0.0086(8) -0.0039(8)
C4 0.0195(9) 0.0134(9) 0.0170(9) -0.0004(7) 0.0044(8) -0.0034(7)
C5 0.0275(11) 0.0207(10) 0.0214(10) 0.0056(8) 0.0084(8) 0.0018(9)
C6 0.0261(11) 0.0327(12) 0.0286(12) -0.0036(10) 0.0075(9) -0.0093(10)
C7 0.0177(10) 0.0291(11) 0.0234(10) 0.0017(9) 0.0060(8) -0.0034(8)
C8 0.0226(11) 0.0537(16) 0.0372(14) 0.0017(12) 0.0147(10) -0.0054(11)
C9 0.0187(9) 0.0161(9) 0.0150(9) -0.0008(7) 0.0080(7) 0.0020(7)
C10 0.0186(9) 0.0223(10) 0.0177(9) -0.0019(8) 0.0100(8) 0.0003(8)
C11 0.0208(10) 0.0305(12) 0.0203(10) 0.0017(9) 0.0070(8) 0.0059(9)
C12 0.0332(12) 0.0215(10) 0.0216(10) 0.0046(8) 0.0078(9) 0.0079(9)
C13 0.0326(12) 0.0167(10) 0.0231(10) 0.0004(8) 0.0099(9) -0.0002(9)
C14 0.0246(10) 0.0170(10) 0.0157(9) -0.0012(7) 0.0064(8) -0.0015(8)
C15 0.0283(11) 0.0235(11) 0.0407(14) 0.0005(10) 0.0103(10) -0.0032(9)
C16 0.0246(11) 0.0174(10) 0.0262(11) 0.0006(8) 0.0039(9) -0.0047(8)
C17 0.0375(13) 0.0343(13) 0.0264(12) -0.0035(10) 0.0013(10) -0.0113(11)
C18 0.0521(16) 0.0230(12) 0.0378(14) -0.0040(10) 0.0109(12) 0.0000(11)
C19 0.0214(10) 0.0239(11) 0.0312(12) -0.0088(9) 0.0023(9) -0.0016(9)
C20 0.0466(15) 0.0335(13) 0.0306(13) -0.0102(10) 0.0081(11) -0.0117(11)
C21 0.0201(10) 0.0194(10) 0.0203(10) -0.0001(8) 0.0030(8) 0.0015(8)
C22 0.0176(10) 0.0259(11) 0.0280(11) 0.0032(9) 0.0010(8) 0.0007(8)
C23 0.0181(10) 0.0242(11) 0.0334(12) 0.0064(9) 0.0088(9) 0.0065(8)
C24 0.0256(11) 0.0157(10) 0.0240(10) 0.0034(8) 0.0088(9) 0.0056(8)
C25 0.0208(10) 0.0143(9) 0.0181(9) 0.0037(7) 0.0063(8) 0.0008(7)
C26 0.0171(9) 0.0155(9) 0.0155(9) 0.0046(7) 0.0044(7) 0.0025(7)
C28 0.0216(10) 0.0143(10) 0.0266(11) -0.0022(8) 0.0077(8) 0.0005(8)
C27 0.0319(12) 0.0350(13) 0.0266(12) -0.0075(10) 0.0064(10) 0.0002(10)
C29 0.0321(12) 0.0161(11) 0.0495(15) -0.0012(10) 0.0125(11) -0.0019(9)

loop_
_atom_type_symbol
_atom_type_description
_atom_type_scat_dispersion_real
_atom_type_scat_dispersion_imag
_atom_type_scat_source
C C 0.0033 0.0016 'International Tables Vol C Tables 4.2.6.8 and 6.1.1.4'
H H 0.0000 0.0000 'International Tables Vol C Tables 4.2.6.8 and 6.1.1.4'
N N 0.0061 0.0033 'International Tables Vol C Tables 4.2.6.8 and 6.1.1.4'
O O 0.0106 0.0060 'International Tables Vol C Tables 4.2.6.8 and 6.1.1.4'
Fe Fe 0.3463 0.8444 'International Tables Vol C Tables 4.2.6.8 and 6.1.1.4'

loop_
_geom_angle_atom_site_label_1
_geom_angle_atom_site_label_2
_geom_angle_atom_site_label_3
_geom_angle
N4 Fe1 N3 114.27(9)
N4 Fe1 N2 109.20(8)
N3 Fe1 N2 114.25(8)
N4 Fe1 N1 109.69(8)
N3 Fe1 N1 111.85(8)
N2 Fe1 N1 96.09(7)
C2 N1 C9 120.76(16)
C2 N1 Fe1 119.63(13)
C9 N1 Fe1 118.97(12)
C4 N2 C26 119.97(16)
C4 N2 Fe1 118.68(13)
C26 N2 Fe1 121.32(12)
O2 N3 Fe1 162.66(17)
O1 N4 Fe1 170.1(2)
N1 C2 C3 123.38(17)
N1 C2 C1 120.56(17)
C3 C2 C1 116.03(17)
C4 C3 C2 129.21(18)
N2 C4 C3 123.21(18)
N2 C4 C5 119.48(17)
C3 C4 C5 117.29(17)
C10 C7 C6 110.60(17)
C10 C7 C8 112.37(19)
C6 C7 C8 109.08(18)
C14 C9 C10 120.96(18)
C14 C9 N1 119.47(17)
C10 C9 N1 119.47(17)
C11 C10 C9 118.19(19)
C11 C10 C7 118.86(18)
C9 C10 C7 122.93(18)
C12 C11 C10 121.56(19)
C13 C12 C11 119.52(19)
C12 C13 C14 121.6(2)
C13 C14 C9 118.18(19)
C13 C14 C16 119.17(18)
C9 C14 C16 122.57(17)
C14 C16 C15 112.79(18)
C14 C16 C17 109.40(18)
C15 C16 C17 109.71(18)
C21 C19 C20 111.49(19)
C21 C19 C18 111.07(19)
C20 C19 C18 111.09(19)
C22 C21 C26 118.45(19)
C22 C21 C19 119.48(19)
C26 C21 C19 122.07(18)
C23 C22 C21 121.5(2)
C22 C23 C24 119.73(19)
C23 C24 C25 121.27(19)
C24 C25 C26 118.42(18)
C24 C25 C28 119.48(18)
C26 C25 C28 122.10(18)
C25 C26 C21 120.65(18)
C25 C26 N2 120.73(17)
C21 C26 N2 118.59(17)
C25 C28 C27 111.05(18)
C25 C28 C29 111.76(17)
C27 C28 C29 109.92(18)

loop_
_geom_bond_atom_site_label_1
_geom_bond_atom_site_label_2
_geom_bond_distance
Fe1 N4 1.6882(18)
Fe1 N3 1.6964(18)
Fe1 N2 1.9673(16)
Fe1 N1 1.9738(16)
N1 C2 1.329(2)
N1 C9 1.445(2)
N2 C4 1.336(3)
N2 C26 1.437(2)
N3 O2 1.177(2)
N4 O1 1.174(2)
C1 C2 1.512(3)
C2 C3 1.411(3)
C3 C4 1.402(3)
C4 C5 1.514(3)
C6 C7 1.532(3)
C7 C10 1.525(3)
C7 C8 1.532(3)
C9 C14 1.407(3)
C9 C10 1.410(3)
C10 C11 1.393(3)
C11 C12 1.384(3)
C12 C13 1.378(3)
C13 C14 1.398(3)
C14 C16 1.516(3)
C15 C16 1.531(3)
C16 C17 1.544(3)
C18 C19 1.529(3)
C19 C21 1.523(3)
C19 C20 1.526(3)
C21 C22 1.392(3)
C21 C26 1.409(3)
C22 C23 1.379(3)
C23 C24 1.382(3)
C24 C25 1.396(3)
C25 C26 1.408(3)
C25 C28 1.521(3)
C28 C27 1.531(3)
C28 C29 1.531(3)
